data_4504335
loop_
_publ_author_name
'Yang, En-Cui'
'Zhao, Hong-Kun'
'Ding, Bin'
'Wang, Xiu-Guang'
'Zhao, Xiao-Jun'

_publ_section_title
;
 Four Novel Three-Dimensional Triazole-Based Zinc(II) Metal&#x2212;Organic
 Frameworks Controlled by the Spacers of Dicarboxylate Ligands:&#x00A0;
 Hydrothermal Synthesis, Crystal Structure, and Luminescence Properties
;
_journal_issue 10
_journal_name_full 'Crystal Growth &amp; Design'
_journal_page_first 2009
_journal_paper_doi 10.1021/cg070356n
_journal_volume 7
_journal_year 2007
_chemical_formula_sum 'C36 H22 N6 O14 Zn5'
_chemical_formula_weight 1089.45
_chemical_name_systematic
; 
 ? 
;
_space_group_IT_number 2
_symmetry_cell_setting triclinic
_symmetry_space_group_name_Hall '-P 1'
_symmetry_space_group_name_H-M 'P -1'
_atom_sites_solution_hydrogens geom
_atom_sites_solution_primary direct
_atom_sites_solution_secondary difmap
_audit_creation_method SHELXL-97
_cell_angle_alpha 70.286(4)
_cell_angle_beta 67.456(4)
_cell_angle_gamma 67.131(4)
_cell_formula_units_Z 1
_cell_length_a 9.277(3)
_cell_length_b 11.163(4)
_cell_length_c 11.396(4)
_cell_measurement_reflns_used 2592
_cell_measurement_temperature 293(2)
_cell_measurement_theta_max 27.50
_cell_measurement_theta_min 2.49
_cell_volume 979.4(6)
_computing_cell_refinement 'Bruker SMART APEX II'
_computing_data_collection 'Bruker SMART APEX II'
_computing_data_reduction 'Bruker SAINT'
_computing_molecular_graphics 'Bruker SHELXTL'
_computing_publication_material 'Bruker SHELXTL'
_computing_structure_refinement 'SHELXL-97 (Sheldrick, 1997)'
_computing_structure_solution 'SHELXS-97 (Sheldrick, 1990)'
_diffrn_ambient_temperature 293(2)
_diffrn_measured_fraction_theta_full 0.947
_diffrn_measured_fraction_theta_max 0.947
_diffrn_measurement_device_type 'APEX II CCD area detector'
_diffrn_measurement_method 'phi and omega scans'
_diffrn_radiation_monochromator graphite
_diffrn_radiation_source 'fine-focus sealed tube'
_diffrn_radiation_type MoK\a
_diffrn_radiation_wavelength 0.71073
_diffrn_reflns_av_R_equivalents 0.0217
_diffrn_reflns_av_sigmaI/netI 0.0404
_diffrn_reflns_limit_h_max 9
_diffrn_reflns_limit_h_min -11
_diffrn_reflns_limit_k_max 12
_diffrn_reflns_limit_k_min -13
_diffrn_reflns_limit_l_max 8
_diffrn_reflns_limit_l_min -13
_diffrn_reflns_number 5057
_diffrn_reflns_theta_full 25.01
_diffrn_reflns_theta_max 25.01
_diffrn_reflns_theta_min 2.49
_exptl_absorpt_coefficient_mu 3.094
_exptl_absorpt_correction_T_max 0.983
_exptl_absorpt_correction_T_min 0.970
_exptl_absorpt_correction_type multi-scan
_exptl_absorpt_process_details SADABS
_exptl_crystal_colour COLOURLESS
_exptl_crystal_density_diffrn 1.847
_exptl_crystal_density_meas ?
_exptl_crystal_density_method 'not measured'
_exptl_crystal_description BLOCK
_exptl_crystal_F_000 542
_exptl_crystal_size_max 0.32
_exptl_crystal_size_mid 0.25
_exptl_crystal_size_min 0.21
_refine_diff_density_max 0.897
_refine_diff_density_min -0.369
_refine_diff_density_rms 0.082
_refine_ls_extinction_method none
_refine_ls_goodness_of_fit_ref 1.037
_refine_ls_hydrogen_treatment constr
_refine_ls_matrix_type full
_refine_ls_number_parameters 277
_refine_ls_number_reflns 3263
_refine_ls_number_restraints 0
_refine_ls_restrained_S_all 1.037
_refine_ls_R_factor_all 0.0458
_refine_ls_R_factor_gt 0.0361
_refine_ls_shift/su_max 0.001
_refine_ls_shift/su_mean 0.000
_refine_ls_structure_factor_coef Fsqd
_refine_ls_weighting_details 'calc w=1/[\s^2^(Fo^2^)+(0.0356P)^2^+2.2972P] where P=(Fo^2^+2Fc^2^)/3'
_refine_ls_weighting_scheme calc
_refine_ls_wR_factor_gt 0.0869
_refine_ls_wR_factor_ref 0.0902
_reflns_number_gt 2709
_reflns_number_total 3263
_reflns_threshold_expression >2sigma(I)
_cod_data_source_file cg070356n-file003.cif
_cod_data_source_block 60707d
_cod_depositor_comments
;
The following automatic conversions were performed:

'_symmetry_cell_setting' value 'Triclinic' changed to 'triclinic'
according to /home/saulius/struct/CIF-dictionaries/cif_core.dic
dictionary named 'cif_core.dic' version 2.4.1 from
2010-06-29.

'_exptl_absorpt_correction_type' value 'MULTI-SCAN'
changed to 'multi-scan' according to
/home/saulius/struct/CIF-dictionaries/cif_core.dic dictionary named
'cif_core.dic' version 2.4.1 from 2010-06-29.

Automatic conversion script
Id: cif_fix_values 1715 2011-07-08 13:25:40Z adriana 

The following automatic conversions were performed:

'_exptl_crystal_density_meas' value 'NONE' was changed to '?' - the
value is perceived as not measured.

Automatic conversion script
Id: cif_fix_values 3008 2015-01-20 13:52:24Z robertas 
;
_cod_original_cell_volume 979.5(6)
_cod_original_sg_symbol_H-M P-1
_cod_database_code 4504335

loop_
_symmetry_equiv_pos_as_xyz
'x, y, z'
'-x, -y, -z'

loop_
_atom_site_label
_atom_site_type_symbol
_atom_site_fract_x
_atom_site_fract_y
_atom_site_fract_z
_atom_site_U_iso_or_equiv
_atom_site_adp_type
_atom_site_occupancy
_atom_site_symmetry_multiplicity
_atom_site_calc_flag
_atom_site_refinement_flags
Zn1 Zn 1.0000 1.0000 0.5000 0.02102(17) Uani 1 2 d S
Zn2 Zn 0.85267(6) 0.75975(5) 0.52631(5) 0.02315(15) Uani 1 1 d .
Zn3 Zn 0.64189(6) 0.97771(5) 0.72097(5) 0.02315(15) Uani 1 1 d .
O1 O 1.1576(4) 0.8052(3) 0.5263(4) 0.0428(9) Uani 1 1 d .
O2 O 1.0828(3) 0.6630(3) 0.4814(3) 0.0322(7) Uani 1 1 d .
O3 O 0.9836(4) 0.9947(4) 0.6872(3) 0.0437(9) Uani 1 1 d .
O4 O 0.7381(4) 1.0029(4) 0.8293(3) 0.0419(9) Uani 1 1 d .
O5 O 0.5766(4) 0.8154(3) 0.8131(3) 0.0436(9) Uani 1 1 d .
O6 O 0.7504(4) 0.6611(3) 0.6988(3) 0.0365(8) Uani 1 1 d .
O7 O 0.7897(3) 0.9436(3) 0.5492(3) 0.0220(6) Uani 1 1 d .
H7 H 0.7434 0.9980 0.4921 0.033 Uiso 1 1 d R
N1 N 0.4435(4) 1.1239(4) 0.6967(4) 0.0292(8) Uani 1 1 d .
N2 N 0.3873(4) 1.1231(4) 0.6058(4) 0.0306(9) Uani 1 1 d .
N3 N 0.2510(4) 1.2235(4) 0.6032(4) 0.0283(8) Uani 1 1 d .
C1 C 0.3408(5) 1.2286(5) 0.7535(4) 0.0296(10) Uani 1 1 d .
C2 C 0.2173(5) 1.2917(5) 0.6946(4) 0.0294(10) Uani 1 1 d .
C3 C 0.0908(6) 1.4048(5) 0.7298(5) 0.0418(13) Uani 1 1 d .
H3 H 0.0061 1.4465 0.6916 0.050 Uiso 1 1 calc R
C4 C 0.0993(7) 1.4506(6) 0.8237(6) 0.0548(16) Uani 1 1 d .
H4 H 0.0195 1.5271 0.8482 0.066 Uiso 1 1 calc R
C5 C 0.2234(8) 1.3864(7) 0.8839(7) 0.067(2) Uani 1 1 d .
H5 H 0.2225 1.4212 0.9478 0.081 Uiso 1 1 calc R
C6 C 0.3474(7) 1.2735(6) 0.8528(5) 0.0501(15) Uani 1 1 d .
H6 H 0.4291 1.2301 0.8941 0.060 Uiso 1 1 calc R
C7 C 1.1848(5) 0.6968(4) 0.5019(4) 0.0280(10) Uani 1 1 d .
C8 C 1.3497(5) 0.5951(4) 0.4998(4) 0.0255(9) Uani 1 1 d .
C9 C 1.4481(6) 0.6050(5) 0.5590(5) 0.0335(11) Uani 1 1 d .
H9 H 1.4132 0.6758 0.5988 0.040 Uiso 1 1 calc R
C10 C 1.5985(5) 0.5105(5) 0.5597(5) 0.0330(11) Uani 1 1 d .
H10 H 1.6644 0.5177 0.5997 0.040 Uiso 1 1 calc R
C11 C 0.8858(5) 0.9984(5) 0.7973(4) 0.0282(10) Uani 1 1 d .
C12 C 0.9441(5) 0.9993(4) 0.9029(4) 0.0253(9) Uani 1 1 d .
C13 C 0.8363(5) 1.0157(5) 1.0244(4) 0.0305(10) Uani 1 1 d .
H13 H 0.7262 1.0264 1.0411 0.037 Uiso 1 1 calc R
C14 C 0.8914(5) 1.0163(5) 1.1212(4) 0.0323(11) Uani 1 1 d .
H14 H 0.8182 1.0271 1.2026 0.039 Uiso 1 1 calc R
C15 C 0.6370(5) 0.6982(5) 0.7962(4) 0.0295(10) Uani 1 1 d .
C16 C 0.5660(5) 0.5948(4) 0.9008(4) 0.0291(10) Uani 1 1 d .
C17 C 0.6361(6) 0.4613(5) 0.8989(5) 0.0376(12) Uani 1 1 d .
H17 H 0.7266 0.4350 0.8301 0.045 Uiso 1 1 calc R
C18 C 0.4268(6) 0.6336(5) 1.0018(5) 0.0381(12) Uani 1 1 d .
H18 H 0.3761 0.7236 1.0024 0.046 Uiso 1 1 calc R

loop_
_atom_site_aniso_label
_atom_site_aniso_U_11
_atom_site_aniso_U_22
_atom_site_aniso_U_33
_atom_site_aniso_U_23
_atom_site_aniso_U_13
_atom_site_aniso_U_12
Zn1 0.0203(3) 0.0236(4) 0.0187(4) -0.0034(3) -0.0053(3) -0.0076(3)
Zn2 0.0192(2) 0.0258(3) 0.0237(3) -0.0026(2) -0.0083(2) -0.0063(2)
Zn3 0.0196(2) 0.0254(3) 0.0237(3) -0.0031(2) -0.0080(2) -0.0063(2)
O1 0.0335(18) 0.0265(18) 0.076(3) -0.0155(18) -0.0308(18) 0.0020(14)
O2 0.0189(15) 0.0334(17) 0.044(2) -0.0077(15) -0.0132(14) -0.0044(13)
O3 0.0382(19) 0.079(3) 0.0196(18) -0.0144(17) -0.0064(15) -0.0217(19)
O4 0.0291(17) 0.072(3) 0.0287(18) -0.0132(17) -0.0085(14) -0.0180(17)
O5 0.049(2) 0.0291(19) 0.040(2) -0.0032(15) 0.0033(17) -0.0175(16)
O6 0.0358(18) 0.0327(18) 0.0298(18) 0.0005(15) -0.0033(15) -0.0111(14)
O7 0.0233(14) 0.0205(14) 0.0208(15) 0.0004(12) -0.0095(12) -0.0063(12)
N1 0.0227(18) 0.037(2) 0.030(2) -0.0121(18) -0.0107(16) -0.0040(16)
N2 0.0265(19) 0.033(2) 0.033(2) -0.0098(17) -0.0165(17) -0.0009(16)
N3 0.0220(18) 0.033(2) 0.029(2) -0.0063(17) -0.0106(16) -0.0056(16)
C1 0.024(2) 0.035(3) 0.029(2) -0.011(2) -0.0093(19) -0.0039(19)
C2 0.025(2) 0.032(2) 0.027(2) -0.007(2) -0.0079(19) -0.0037(19)
C3 0.033(3) 0.039(3) 0.042(3) -0.015(2) -0.009(2) 0.004(2)
C4 0.045(3) 0.055(4) 0.057(4) -0.035(3) -0.011(3) 0.007(3)
C5 0.074(4) 0.072(5) 0.058(4) -0.042(4) -0.022(4) 0.003(4)
C6 0.046(3) 0.068(4) 0.044(3) -0.029(3) -0.021(3) -0.002(3)
C7 0.020(2) 0.029(2) 0.030(2) -0.002(2) -0.0094(19) -0.0040(18)
C8 0.019(2) 0.021(2) 0.031(2) -0.0023(19) -0.0071(18) -0.0047(17)
C9 0.029(2) 0.028(2) 0.044(3) -0.012(2) -0.015(2) -0.0020(19)
C10 0.027(2) 0.031(3) 0.040(3) -0.007(2) -0.015(2) -0.0035(19)
C11 0.030(2) 0.036(3) 0.021(2) -0.0030(19) -0.013(2) -0.010(2)
C12 0.027(2) 0.033(2) 0.017(2) 0.0017(18) -0.0110(18) -0.0106(19)
C13 0.022(2) 0.047(3) 0.025(2) -0.007(2) -0.0084(19) -0.012(2)
C14 0.028(2) 0.051(3) 0.017(2) -0.009(2) -0.0010(18) -0.014(2)
C15 0.029(2) 0.030(3) 0.029(3) 0.000(2) -0.011(2) -0.012(2)
C16 0.031(2) 0.028(2) 0.027(2) 0.0018(19) -0.007(2) -0.0162(19)
C17 0.036(3) 0.031(3) 0.032(3) -0.005(2) 0.001(2) -0.010(2)
C18 0.039(3) 0.027(2) 0.036(3) 0.000(2) -0.004(2) -0.010(2)

loop_
_atom_type_symbol
_atom_type_description
_atom_type_scat_dispersion_real
_atom_type_scat_dispersion_imag
_atom_type_scat_source
C C 0.0033 0.0016 'International Tables Vol C Tables 4.2.6.8 and 6.1.1.4'
H H 0.0000 0.0000 'International Tables Vol C Tables 4.2.6.8 and 6.1.1.4'
N N 0.0061 0.0033 'International Tables Vol C Tables 4.2.6.8 and 6.1.1.4'
O O 0.0106 0.0060 'International Tables Vol C Tables 4.2.6.8 and 6.1.1.4'
Zn Zn 0.2839 1.4301 'International Tables Vol C Tables 4.2.6.8 and 6.1.1.4'

loop_
_geom_angle_atom_site_label_1
_geom_angle_atom_site_label_2
_geom_angle_atom_site_label_3
_geom_angle
_geom_angle_site_symmetry_1
_geom_angle_site_symmetry_3
O3 Zn1 O3 180.000(1) . 2_776
O3 Zn1 O1 86.71(15) . .
O3 Zn1 O1 93.29(15) 2_776 .
O3 Zn1 O1 93.29(15) . 2_776
O3 Zn1 O1 86.71(15) 2_776 2_776
O1 Zn1 O1 180.0(2) . 2_776
O3 Zn1 O7 96.36(12) . .
O3 Zn1 O7 83.64(12) 2_776 .
O1 Zn1 O7 95.34(12) . .
O1 Zn1 O7 84.66(12) 2_776 .
O3 Zn1 O7 83.64(12) . 2_776
O3 Zn1 O7 96.36(12) 2_776 2_776
O1 Zn1 O7 84.66(12) . 2_776
O1 Zn1 O7 95.34(12) 2_776 2_776
O7 Zn1 O7 180.0 . 2_776
O2 Zn2 O6 106.57(14) . .
O2 Zn2 N3 112.43(14) . 2_676
O6 Zn2 N3 110.53(15) . 2_676
O2 Zn2 O7 117.53(13) . .
O6 Zn2 O7 104.36(13) . .
N3 Zn2 O7 105.11(14) 2_676 .
O4 Zn3 O5 105.94(17) . .
O4 Zn3 N1 112.99(16) . .
O5 Zn3 N1 107.35(16) . .
O4 Zn3 O7 115.80(13) . .
O5 Zn3 O7 105.04(13) . .
N1 Zn3 O7 109.04(14) . .
C7 O1 Zn1 139.3(3) . .
C7 O2 Zn2 121.2(3) . .
C11 O3 Zn1 142.4(3) . .
C11 O4 Zn3 124.2(3) . .
C15 O5 Zn3 132.7(3) . .
C15 O6 Zn2 132.7(3) . .
Zn3 O7 Zn2 116.17(14) . .
Zn3 O7 Zn1 110.93(13) . .
Zn2 O7 Zn1 109.80(12) . .
Zn3 O7 H7 107.4 . .
Zn2 O7 H7 109.2 . .
Zn1 O7 H7 102.4 . .
N2 N1 C1 108.6(4) . .
N2 N1 Zn3 115.4(3) . .
C1 N1 Zn3 135.9(3) . .
N3 N2 N1 109.0(3) . .
N2 N3 C2 109.1(4) . .
N2 N3 Zn2 115.4(3) . 2_676
C2 N3 Zn2 135.5(3) . 2_676
N1 C1 C2 107.0(4) . .
N1 C1 C6 130.8(4) . .
C2 C1 C6 122.2(4) . .
N3 C2 C1 106.4(4) . .
N3 C2 C3 131.8(5) . .
C1 C2 C3 121.8(5) . .
C4 C3 C2 116.1(5) . .
C4 C3 H3 122.0 . .
C2 C3 H3 122.0 . .
C3 C4 C5 122.2(5) . .
C3 C4 H4 118.9 . .
C5 C4 H4 118.9 . .
C6 C5 C4 122.8(6) . .
C6 C5 H5 118.6 . .
C4 C5 H5 118.6 . .
C5 C6 C1 114.9(5) . .
C5 C6 H6 122.6 . .
C1 C6 H6 122.6 . .
O1 C7 O2 125.0(4) . .
O1 C7 C8 118.3(4) . .
O2 C7 C8 116.7(4) . .
C9 C8 C10 119.9(4) . 2_866
C9 C8 C7 120.2(4) . .
C10 C8 C7 119.9(4) 2_866 .
C8 C9 C10 120.6(4) . .
C8 C9 H9 119.7 . .
C10 C9 H9 119.7 . .
C9 C10 C8 119.6(4) . 2_866
C9 C10 H10 120.2 . .
C8 C10 H10 120.2 2_866 .
O3 C11 O4 125.3(4) . .
O3 C11 C12 118.6(4) . .
O4 C11 C12 116.1(4) . .
C13 C12 C14 119.3(4) . 2_777
C13 C12 C11 120.9(4) . .
C14 C12 C11 119.8(4) 2_777 .
C14 C13 C12 120.4(4) . .
C14 C13 H13 119.8 . .
C12 C13 H13 119.8 . .
C13 C14 C12 120.3(4) . 2_777
C13 C14 H14 119.9 . .
C12 C14 H14 119.9 2_777 .
O5 C15 O6 125.5(4) . .
O5 C15 C16 116.8(4) . .
O6 C15 C16 117.7(4) . .
C17 C16 C18 119.2(4) . .
C17 C16 C15 121.1(4) . .
C18 C16 C15 119.7(4) . .
C16 C17 C18 120.7(4) . 2_667
C16 C17 H17 119.7 . .
C18 C17 H17 119.7 2_667 .
C17 C18 C16 120.1(4) 2_667 .
C17 C18 H18 119.9 2_667 .
C16 C18 H18 119.9 . .

loop_
_geom_bond_atom_site_label_1
_geom_bond_atom_site_label_2
_geom_bond_distance
_geom_bond_site_symmetry_2
Zn1 O3 2.061(3) .
Zn1 O3 2.061(3) 2_776
Zn1 O1 2.093(3) .
Zn1 O1 2.093(3) 2_776
Zn1 O7 2.096(3) .
Zn1 O7 2.096(3) 2_776
Zn2 O2 1.931(3) .
Zn2 O6 1.974(3) .
Zn2 N3 1.975(4) 2_676
Zn2 O7 1.983(3) .
Zn3 O4 1.917(3) .
Zn3 O5 1.958(3) .
Zn3 N1 1.969(4) .
Zn3 O7 1.974(3) .
O1 C7 1.242(5) .
O2 C7 1.264(5) .
O3 C11 1.238(5) .
O4 C11 1.261(5) .
O5 C15 1.257(6) .
O6 C15 1.260(5) .
O7 H7 0.8500 .
N1 N2 1.329(5) .
N1 C1 1.366(6) .
N2 N3 1.327(5) .
N3 C2 1.365(6) .
N3 Zn2 1.975(4) 2_676
C1 C2 1.379(6) .
C1 C6 1.413(7) .
C2 C3 1.401(6) .
C3 C4 1.370(8) .
C3 H3 0.9300 .
C4 C5 1.394(9) .
C4 H4 0.9300 .
C5 C6 1.378(8) .
C5 H5 0.9300 .
C6 H6 0.9300 .
C7 C8 1.507(6) .
C8 C9 1.379(6) .
C8 C10 1.389(6) 2_866
C9 C10 1.385(6) .
C9 H9 0.9300 .
C10 C8 1.389(6) 2_866
C10 H10 0.9300 .
C11 C12 1.500(6) .
C12 C13 1.385(6) .
C12 C14 1.392(6) 2_777
C13 C14 1.384(6) .
C13 H13 0.9300 .
C14 C12 1.392(6) 2_777
C14 H14 0.9300 .
C15 C16 1.499(6) .
C16 C17 1.378(7) .
C16 C18 1.394(6) .
C17 C18 1.381(7) 2_667
C17 H17 0.9300 .
C18 C17 1.381(7) 2_667
C18 H18 0.9300 .

loop_
_geom_torsion_atom_site_label_1
_geom_torsion_atom_site_label_2
_geom_torsion_atom_site_label_3
_geom_torsion_atom_site_label_4
_geom_torsion
_geom_torsion_site_symmetry_1
_geom_torsion_site_symmetry_4
O3 Zn1 O1 C7 138.5(5) . .
O3 Zn1 O1 C7 -41.5(5) 2_776 .
O1 Zn1 O1 C7 -7(100) 2_776 .
O7 Zn1 O1 C7 42.4(5) . .
O7 Zn1 O1 C7 -137.6(5) 2_776 .
O6 Zn2 O2 C7 -96.7(4) . .
N3 Zn2 O2 C7 142.1(3) 2_676 .
O7 Zn2 O2 C7 19.8(4) . .
O3 Zn1 O3 C11 -32(100) 2_776 .
O1 Zn1 O3 C11 -115.7(6) . .
O1 Zn1 O3 C11 64.3(6) 2_776 .
O7 Zn1 O3 C11 -20.7(6) . .
O7 Zn1 O3 C11 159.3(6) 2_776 .
O5 Zn3 O4 C11 115.8(4) . .
N1 Zn3 O4 C11 -127.0(4) . .
O7 Zn3 O4 C11 -0.2(4) . .
O4 Zn3 O5 C15 -104.0(5) . .
N1 Zn3 O5 C15 135.0(5) . .
O7 Zn3 O5 C15 19.0(5) . .
O2 Zn2 O6 C15 142.9(4) . .
N3 Zn2 O6 C15 -94.6(4) 2_676 .
O7 Zn2 O6 C15 17.9(4) . .
O4 Zn3 O7 Zn2 108.77(18) . .
O5 Zn3 O7 Zn2 -7.69(19) . .
N1 Zn3 O7 Zn2 -122.49(17) . .
O4 Zn3 O7 Zn1 -17.5(2) . .
O5 Zn3 O7 Zn1 -134.00(15) . .
N1 Zn3 O7 Zn1 111.21(16) . .
O2 Zn2 O7 Zn3 -121.39(16) . .
O6 Zn2 O7 Zn3 -3.66(18) . .
N3 Zn2 O7 Zn3 112.70(17) 2_676 .
O2 Zn2 O7 Zn1 5.48(19) . .
O6 Zn2 O7 Zn1 123.21(14) . .
N3 Zn2 O7 Zn1 -120.43(15) 2_676 .
O3 Zn1 O7 Zn3 20.81(17) . .
O3 Zn1 O7 Zn3 -159.19(17) 2_776 .
O1 Zn1 O7 Zn3 108.09(15) . .
O1 Zn1 O7 Zn3 -71.91(15) 2_776 .
O7 Zn1 O7 Zn3 -162(100) 2_776 .
O3 Zn1 O7 Zn2 -108.95(16) . .
O3 Zn1 O7 Zn2 71.05(16) 2_776 .
O1 Zn1 O7 Zn2 -21.68(16) . .
O1 Zn1 O7 Zn2 158.32(16) 2_776 .
O7 Zn1 O7 Zn2 68(100) 2_776 .
O4 Zn3 N1 N2 169.3(3) . .
O5 Zn3 N1 N2 -74.3(3) . .
O7 Zn3 N1 N2 39.0(3) . .
O4 Zn3 N1 C1 -13.1(5) . .
O5 Zn3 N1 C1 103.3(5) . .
O7 Zn3 N1 C1 -143.4(4) . .
C1 N1 N2 N3 -0.5(5) . .
Zn3 N1 N2 N3 177.8(3) . .
N1 N2 N3 C2 0.0(5) . .
N1 N2 N3 Zn2 179.9(3) . 2_676
N2 N1 C1 C2 0.7(5) . .
Zn3 N1 C1 C2 -177.0(4) . .
N2 N1 C1 C6 -179.1(5) . .
Zn3 N1 C1 C6 3.2(9) . .
N2 N3 C2 C1 0.4(5) . .
Zn2 N3 C2 C1 -179.5(3) 2_676 .
N2 N3 C2 C3 179.1(5) . .
Zn2 N3 C2 C3 -0.8(8) 2_676 .
N1 C1 C2 N3 -0.7(5) . .
C6 C1 C2 N3 179.1(5) . .
N1 C1 C2 C3 -179.5(4) . .
C6 C1 C2 C3 0.3(8) . .
N3 C2 C3 C4 -177.1(5) . .
C1 C2 C3 C4 1.4(8) . .
C2 C3 C4 C5 -1.9(9) . .
C3 C4 C5 C6 0.7(11) . .
C4 C5 C6 C1 1.0(10) . .
N1 C1 C6 C5 178.3(6) . .
C2 C1 C6 C5 -1.5(9) . .
Zn1 O1 C7 O2 -22.6(8) . .
Zn1 O1 C7 C8 159.2(4) . .
Zn2 O2 C7 O1 -15.1(6) . .
Zn2 O2 C7 C8 163.2(3) . .
O1 C7 C8 C9 18.5(7) . .
O2 C7 C8 C9 -159.9(4) . .
O1 C7 C8 C10 -162.9(5) . 2_866
O2 C7 C8 C10 18.8(6) . 2_866
C10 C8 C9 C10 0.1(8) 2_866 .
C7 C8 C9 C10 178.7(4) . .
C8 C9 C10 C8 -0.1(8) . 2_866
Zn1 O3 C11 O4 3.5(9) . .
Zn1 O3 C11 C12 -175.9(4) . .
Zn3 O4 C11 O3 9.9(7) . .
Zn3 O4 C11 C12 -170.8(3) . .
O3 C11 C12 C13 174.0(4) . .
O4 C11 C12 C13 -5.4(7) . .
O3 C11 C12 C14 -5.8(7) . 2_777
O4 C11 C12 C14 174.8(4) . 2_777
C14 C12 C13 C14 -0.2(8) 2_777 .
C11 C12 C13 C14 180.0(4) . .
C12 C13 C14 C12 0.2(8) . 2_777
Zn3 O5 C15 O6 -10.0(8) . .
Zn3 O5 C15 C16 170.6(3) . .
Zn2 O6 C15 O5 -12.5(7) . .
Zn2 O6 C15 C16 166.8(3) . .
O5 C15 C16 C17 -172.3(5) . .
O6 C15 C16 C17 8.3(7) . .
O5 C15 C16 C18 7.7(7) . .
O6 C15 C16 C18 -171.7(4) . .
C18 C16 C17 C18 -2.3(9) . 2_667
C15 C16 C17 C18 177.6(5) . 2_667
C17 C16 C18 C17 2.3(9) . 2_667
C15 C16 C18 C17 -177.6(5) . 2_667
